data_7716651
loop_
_publ_author_name
'Assadawi, Nawal'
'Ferderer, Myles'
'Kusi-Appauh, Nicholas'
'Yu, Haibo'
'Dillon, Carolyn T.'
'Sluyter, Ronald'
'Richardson, Christopher'
'Ralph, Stephen F.'

_publ_section_title
;
 Effect of substituents on the ability of nickel Schiff base complexes
 with four pendant groups to bind to G-quadruplexes.
;
_journal_issue 30
_journal_name_full 'Dalton transactions (Cambridge, England : 2003)'
_journal_page_first 12720
_journal_page_last 12739
_journal_paper_doi 10.1039/d4dt00448e
_journal_volume 53
_journal_year 2024
_chemical_formula_moiety 'C41 H60 N6 Ni O10, 6(H2 O), 0.15(O)'
_chemical_formula_sum 'C41 H72 N6 Ni O16.15'
_chemical_formula_weight 966.15
_chemical_name_systematic N,N-Bis-(4,6-((1-(2-ethyl)morpholine)oxy)salicylidine)-1,2-propylenediaminenickel(II)
_space_group_crystal_system triclinic
_space_group_IT_number 2
_space_group_name_Hall '-P 1'
_space_group_name_H-M_alt 'P -1'
_atom_sites_solution_hydrogens mixed
_atom_sites_solution_primary dual
_audit_creation_date 2024-01-22
_audit_creation_method
;
Olex2 1.5
(compiled 2023.08.24 svn.re1ec1418 for OlexSys, GUI svn.r6817)
;
_audit_update_record
;
2024-01-22 deposited with the CCDC.	2024-06-19 downloaded from the CCDC.
;
_cell_angle_alpha 78.2060(10)
_cell_angle_beta 83.1790(10)
_cell_angle_gamma 89.109(2)
_cell_formula_units_Z 2
_cell_length_a 9.7651(2)
_cell_length_b 14.6637(3)
_cell_length_c 16.8916(3)
_cell_measurement_reflns_used 34096
_cell_measurement_temperature 150.01(10)
_cell_measurement_theta_max 30.5660
_cell_measurement_theta_min 2.1500
_cell_volume 2350.83(8)
_computing_cell_refinement 'CrysAlisPro 1.171.40.15 (Rigaku OD, 2018)'
_computing_data_collection 'CrysAlisPro 1.171.40.15 (Rigaku OD, 2018)'
_computing_data_reduction 'CrysAlisPro 1.171.40.15 (Rigaku OD, 2018)'
_computing_molecular_graphics 'Olex2 1.5 (Dolomanov et al., 2009)'
_computing_publication_material 'Olex2 1.5 (Dolomanov et al., 2009)'
_computing_structure_refinement 'SHELXL 2017/1 (Sheldrick, 2015)'
_computing_structure_solution 'SHELXT  (Sheldrick, 2015)'
_diffrn_ambient_environment N~2~
_diffrn_ambient_temperature 150.01(10)
_diffrn_detector 'HyPix Bantam HPC'
_diffrn_measured_fraction_theta_full 0.993
_diffrn_measured_fraction_theta_max 0.982
_diffrn_measurement_details
;
List of Runs (angles in degrees, time in seconds):

  # Type    Start    End  Width  t~exp~   \w     \q     \k     \f   Frames
#--------------------------------------------------------------------------
  1  \w    -74.00 110.00   0.50   15.00    --   20.00  54.00  94.57  368
  2  \w    -74.00 110.00   0.50   15.00    --   20.00  54.00-147.64  368
  3  \w    -74.00 110.00   0.50   15.00    --   20.00  54.00 -16.09  368
  4  \w    -74.00 110.00   0.50   15.00    --   20.00  54.00 -16.09  368
  5  \w    -74.00 110.00   0.50   15.00    --   20.00  54.00 -54.22  368
  6  \w    -74.00 110.00   0.50   15.00    --   20.00  54.00 178.63  368
  7  \w    -74.00 110.00   0.50   15.00    --   20.00  54.00 178.63  368
  8  \w    -74.00 110.00   0.50   15.00    --   20.00  54.00   0.00  368
  9  \w    -74.00 110.00   0.50   15.00    --   20.00  54.00  79.89  368
 10  \w    -74.00 110.00   0.50   15.00    --   20.00  54.00 120.00  368
 11  \w    -74.00 110.00   0.50   15.00    --   20.00  54.00 150.00  368
 12  \w    -74.00 110.00   0.50   15.00    --   20.00  54.00 -97.88  368
 13  \w    -74.00 110.00   0.50   15.00    --   20.00  54.00-124.10  368
 14  \w    -74.00  76.00   0.50   15.00    --   20.00  54.00  30.00  300
 15  \w    -74.00 110.00   0.50   15.00    --   20.00  54.00  40.56  368
;
_diffrn_measurement_device 'two-circle diffractometer'
_diffrn_measurement_device_type 'XtaLAB Mini II'
_diffrn_measurement_method '\w scans'
_diffrn_orient_matrix_type 'CrysAlisPro convention (1999,Acta A55,543-557)'
_diffrn_orient_matrix_UB_11 -0.0298337000
_diffrn_orient_matrix_UB_12 -0.0317006000
_diffrn_orient_matrix_UB_13 -0.0197603000
_diffrn_orient_matrix_UB_21 0.0248735000
_diffrn_orient_matrix_UB_22 0.0277225000
_diffrn_orient_matrix_UB_23 -0.0384148000
_diffrn_orient_matrix_UB_31 0.0619933000
_diffrn_orient_matrix_UB_32 -0.0258554000
_diffrn_orient_matrix_UB_33 -0.0001168000
_diffrn_radiation_monochromator graphite
_diffrn_radiation_probe x-ray
_diffrn_radiation_type 'Mo K\a'
_diffrn_radiation_wavelength 0.71073
_diffrn_reflns_av_R_equivalents 0.0335
_diffrn_reflns_av_unetI/netI 0.0178
_diffrn_reflns_Laue_measured_fraction_full 0.993
_diffrn_reflns_Laue_measured_fraction_max 0.982
_diffrn_reflns_limit_h_max 13
_diffrn_reflns_limit_h_min -13
_diffrn_reflns_limit_k_max 20
_diffrn_reflns_limit_k_min -20
_diffrn_reflns_limit_l_max 23
_diffrn_reflns_limit_l_min -23
_diffrn_reflns_number 104375
_diffrn_reflns_point_group_measured_fraction_full 0.993
_diffrn_reflns_point_group_measured_fraction_max 0.982
_diffrn_reflns_theta_full 25.242
_diffrn_reflns_theta_max 29.130
_diffrn_reflns_theta_min 2.066
_diffrn_source 'fine-focus sealed X-ray tube'
_diffrn_source_type 'Rigaku (Mo) X-ray Source'
_exptl_absorpt_coefficient_mu 0.487
_exptl_absorpt_correction_T_max 1.00000
_exptl_absorpt_correction_T_min 0.89664
_exptl_absorpt_correction_type multi-scan
_exptl_absorpt_process_details
;
CrysAlisPro 1.171.40.15 (Rigaku Oxford Diffraction, 2018)
Empirical absorption correction using spherical harmonics,
 implemented in SCALE3 ABSPACK scaling algorithm.
;
_exptl_crystal_colour 'clear red'
_exptl_crystal_density_diffrn 1.365
_exptl_crystal_description needle
_exptl_crystal_F_000 1034
_exptl_crystal_recrystallization_method 'dichloromethane / Pet. Spirit'
_exptl_crystal_size_max 0.7
_exptl_crystal_size_mid 0.2
_exptl_crystal_size_min 0.19
_refine_diff_density_max 0.913
_refine_diff_density_min -0.494
_refine_diff_density_rms 0.052
_refine_ls_extinction_method none
_refine_ls_goodness_of_fit_ref 1.035
_refine_ls_hydrogen_treatment mixed
_refine_ls_matrix_type full
_refine_ls_number_parameters 675
_refine_ls_number_reflns 12431
_refine_ls_number_restraints 80
_refine_ls_restrained_S_all 1.034
_refine_ls_R_factor_all 0.0469
_refine_ls_R_factor_gt 0.0385
_refine_ls_shift/su_max 0.001
_refine_ls_shift/su_mean 0.000
_refine_ls_structure_factor_coef Fsqd
_refine_ls_weighting_details 'w=1/[\s^2^(Fo^2^)+(0.0603P)^2^+0.9798P] where P=(Fo^2^+2Fc^2^)/3'
_refine_ls_weighting_scheme calc
_refine_ls_wR_factor_gt 0.1051
_refine_ls_wR_factor_ref 0.1109
_reflns_Friedel_coverage 0.000
_reflns_number_gt 10597
_reflns_number_total 12431
_reflns_threshold_expression 'I > 2\s(I)'
_cod_data_source_file d4dt00448e27.cif
_cod_data_source_block exp_219_na
_cod_depositor_comments 'Adding full bibliography for 7716650--7716651.cif.'
_cod_database_code 7716651
_chemical_oxdiff_formula 'C41 H60 N6 Ni O10'
_chemical_oxdiff_usercomment Ni38
_shelx_space_group_comment
;
The symmetry employed for this shelxl refinement is uniquely defined
by the following loop, which should always be used as a source of
symmetry information in preference to the above space-group names.
They are only intended as comments.
;
_shelx_estimated_absorpt_t_max 0.913
_shelx_estimated_absorpt_t_min 0.727
_olex2_refinement_description
;
1. Fixed Uiso
 At 1.2 times of:
  All C(H) groups, All C(H,H) groups, All C(H,H,H,H) groups
 At 1.5 times of:
  All C(H,H,H) groups, All O(H,H) groups
2. Restrained distances
 N2-C17B \\sim N2-C17 \\sim N1-C2B \\sim N1-C2
 with sigma of 0.02
 C2B-C17B \\sim C2-C17
 with sigma of 0.02
 C37-N7 \\sim C37-N7A
 with sigma of 0.001
3. Uiso/Uaniso restraints and constraints
Uanis(C40A) = Uanis(C40B)
4. Rigid body (RIGU) restrains
 N7, O11, C38A, C39A, C40A, C41A
 with sigma for 1-2 distances of 0.004 and sigma for 1-3 distances of 0.004
 N7A, O11A, C38B, C39B, C40B, C41B
 with sigma for 1-2 distances of 0.004 and sigma for 1-3 distances of 0.004
5. Others
 Sof(C1)=Sof(H1A)=Sof(H1B)=Sof(H1C)=Sof(C2B)=Sof(H2BA)=Sof(C17B)=Sof(H17A)=
 Sof(H17B)=1-FVAR(1)
 Sof(C1Z)=Sof(H1ZA)=Sof(H1ZB)=Sof(H1ZC)=Sof(C2)=Sof(H2A)=Sof(H2B)=Sof(C17)=
 Sof(H17)=FVAR(1)
 Sof(N7A)=Sof(O11A)=Sof(C38B)=Sof(H38A)=Sof(H38B)=Sof(C39B)=Sof(H39A)=
 Sof(H39B)=Sof(C40B)=Sof(H40A)=Sof(H40B)=Sof(C41B)=Sof(H41A)=Sof(H41B)=
 Sof(H37C)=Sof(H37D)=1-FVAR(2)
 Sof(N7)=Sof(O11)=Sof(H37A)=Sof(H37B)=Sof(C38A)=Sof(H38C)=Sof(H38D)=Sof(C39A)=
 Sof(H39C)=Sof(H39D)=Sof(C40A)=Sof(H40C)=Sof(H40D)=Sof(C41A)=Sof(H41C)=
 Sof(H41D)=FVAR(2)
 Fixed Sof: O7W(0.15)
6.a Free rotating group:
 N7(O11), N7A(O11A,C38B,C39B,C40B,C41B), O1W(H1WA,H1WB), O2W(H2WA,H2WB),
 O4W(H4WA,H4WB), O5W(H5WA,H5WB), O6W(H6WA,H6WB)
6.b Ternary CH refined with riding coordinates:
 C2B(H2BA), C17(H17)
6.c Secondary CH2 refined with riding coordinates:
 C38B(H38A,H38B), C39B(H39A,H39B), C40B(H40A,H40B), C41B(H41A,H41B), C2(H2A,
 H2B), C17B(H17A,H17B), C18(H18A,H18B), C19(H19A,H19B), C20(H20A,H20B),
 C21(H21A,H21B), C22(H22A,H22B), C23(H23A,H23B), C24(H24A,H24B), C25(H25A,H25B),
  C26(H26A,H26B), C27(H27A,H27B), C28(H28A,H28B), C29(H29A,H29B), C30(H30A,
 H30B), C31(H31A,H31B), C32(H32A,H32B), C33(H33A,H33B), C34(H34A,H34B),
 C35(H35A,H35B), C36(H36A,H36B), C37(H37A,H37B), C37(H37C,H37D), C39A(H39C,
 H39D), C40A(H40C,H40D), C41A(H41C,H41D)
6.d Aromatic/amide H refined with riding coordinates:
 C3(H3), C6(H6), C8(H8), C11(H11), C13(H13), C16(H16)
6.e Idealised Me refined as rotating group:
 C1(H1A,H1B,H1C), C1Z(H1ZA,H1ZB,H1ZC)
;
_olex2_exptl_crystal_mounting_method 'MiTeGen mount + Paratone-N'
_olex2_submission_special_instructions 'No special instructions were received'
_oxdiff_exptl_absorpt_empirical_details
;
Empirical correction (ABSPACK) includes:
- Absorption correction using spherical harmonics
- Frame scaling
;
_oxdiff_exptl_absorpt_empirical_full_max 1.099
_oxdiff_exptl_absorpt_empirical_full_min 0.942

loop_
_space_group_symop_operation_xyz
'x, y, z'
'-x, -y, -z'

loop_
_atom_site_label
_atom_site_type_symbol
_atom_site_fract_x
_atom_site_fract_y
_atom_site_fract_z
_atom_site_U_iso_or_equiv
_atom_site_adp_type
_atom_site_occupancy
_atom_site_site_symmetry_order
_atom_site_calc_flag
_atom_site_refinement_flags_posn
_atom_site_refinement_flags_adp
_atom_site_refinement_flags_occupancy
_atom_site_disorder_assembly
_atom_site_disorder_group
Ni1 Ni 0.61740(2) 0.41878(2) 0.53725(2) 0.02503(6) Uani 1 1 d . . . . .
O1 O 0.56535(11) 0.31830(7) 0.49570(7) 0.0310(2) Uani 1 1 d . . . . .
O2 O 0.74516(11) 0.44435(7) 0.44487(7) 0.0303(2) Uani 1 1 d . . . . .
O3 O 0.19533(11) 0.20400(8) 0.69773(6) 0.0303(2) Uani 1 1 d . . . . .
O4 O 0.97488(11) 0.69890(7) 0.50633(7) 0.0299(2) Uani 1 1 d . . . . .
O5 O 0.30571(11) 0.05226(8) 0.47744(6) 0.0314(2) Uani 1 1 d . . . . .
O6 O 1.11679(13) 0.60090(8) 0.25955(7) 0.0372(3) Uani 1 1 d . . . . .
O7 O 0.22134(14) 0.18863(10) 1.01555(7) 0.0459(3) Uani 1 1 d . . . . .
O8 O 0.91974(15) 0.80848(10) 0.79310(8) 0.0472(3) Uani 1 1 d . . . . .
O9 O 0.34617(14) -0.10138(10) 0.14620(7) 0.0419(3) Uani 1 1 d . . . . .
N1 N 0.48849(16) 0.39463(10) 0.62798(8) 0.0389(3) Uani 1 1 d D . . . .
N2 N 0.66957(14) 0.51780(10) 0.57882(8) 0.0352(3) Uani 1 1 d D . . . .
N3 N 0.10471(13) 0.14532(9) 0.87950(7) 0.0292(3) Uani 1 1 d . . . . .
N4 N 1.04625(14) 0.80208(8) 0.63202(7) 0.0279(2) Uani 1 1 d . . . . .
N5 N 0.37921(12) -0.05538(9) 0.29945(7) 0.0254(2) Uani 1 1 d . . . . .
N7 N 1.1876(12) 0.5519(7) 0.0551(4) 0.083(4) Uani 0.47(2) 1 d DG . P A 1
O11 O 1.3191(18) 0.4929(6) -0.0867(5) 0.105(3) Uani 0.47(2) 1 d G . P A 1
N7A N 1.1756(8) 0.5601(3) 0.0523(2) 0.0450(17) Uani 0.53(2) 1 d DG . P A 2
O11A O 1.2454(13) 0.4860(4) -0.0917(2) 0.086(2) Uani 0.53(2) 1 d G . P A 2
C38B C 1.2160(13) 0.4630(3) 0.0561(2) 0.075(3) Uani 0.53(2) 1 d G . P A 2
H38A H 1.167722 0.423285 0.105749 0.090 Uiso 0.53(2) 1 calc R U P A 2
H38B H 1.316510 0.457043 0.058943 0.090 Uiso 0.53(2) 1 calc R U P A 2
C39B C 1.1799(16) 0.4305(3) -0.0185(3) 0.097(4) Uani 0.53(2) 1 d G . P A 2
H39A H 1.208407 0.364836 -0.015277 0.116 Uiso 0.53(2) 1 calc R U P A 2
H39B H 1.078746 0.433114 -0.019328 0.116 Uiso 0.53(2) 1 calc R U P A 2
C40B C 1.2102(11) 0.5811(4) -0.0961(2) 0.1120(16) Uani 0.53(2) 1 d G . P A 2
H40A H 1.109701 0.588488 -0.098486 0.134 Uiso 0.53(2) 1 calc R U P A 2
H40B H 1.258639 0.619241 -0.146495 0.134 Uiso 0.53(2) 1 calc R U P A 2
C41B C 1.2494(11) 0.6154(3) -0.0226(3) 0.096(4) Uani 0.53(2) 1 d G . P A 2
H41A H 1.350112 0.609529 -0.020677 0.115 Uiso 0.53(2) 1 calc R U P A 2
H41B H 1.225139 0.681947 -0.027226 0.115 Uiso 0.53(2) 1 calc R U P A 2
C1 C 0.4130(4) 0.4495(3) 0.7575(2) 0.0475(10) Uani 0.515(4) 1 d . . P B 2
H1A H 0.313164 0.439509 0.761848 0.071 Uiso 0.515(4) 1 calc R U P B 2
H1B H 0.431741 0.500672 0.784149 0.071 Uiso 0.515(4) 1 calc R U P B 2
H1C H 0.456341 0.392511 0.784181 0.071 Uiso 0.515(4) 1 calc R U P B 2
C1Z C 0.6184(4) 0.5920(3) 0.7049(2) 0.0428(10) Uani 0.485(4) 1 d . . P B 1
H1ZA H 0.712921 0.571925 0.712552 0.064 Uiso 0.485(4) 1 calc R U P B 1
H1ZB H 0.559642 0.576511 0.757095 0.064 Uiso 0.485(4) 1 calc R U P B 1
H1ZC H 0.617695 0.659534 0.684247 0.064 Uiso 0.485(4) 1 calc R U P B 1
C2 C 0.5277(5) 0.4428(3) 0.6943(2) 0.0307(8) Uani 0.485(4) 1 d D . P B 1
H2A H 0.608129 0.413051 0.719335 0.037 Uiso 0.485(4) 1 calc R U P B 1
H2B H 0.449506 0.443503 0.737202 0.037 Uiso 0.485(4) 1 calc R U P B 1
C2B C 0.4674(4) 0.4722(3) 0.6746(2) 0.0317(8) Uani 0.515(4) 1 d D . P B 2
H2BA H 0.407964 0.520801 0.645302 0.038 Uiso 0.515(4) 1 calc R U P B 2
C3 C 0.39369(18) 0.33092(11) 0.64459(10) 0.0341(3) Uani 1 1 d . . . . .
H3 H 0.329975 0.329761 0.691888 0.041 Uiso 1 1 calc R U . . .
C4 C 0.37692(14) 0.26258(10) 0.59801(8) 0.0239(3) Uani 1 1 d . . . . .
C5 C 0.27061(14) 0.19428(10) 0.62663(8) 0.0238(3) Uani 1 1 d . . . . .
C6 C 0.24967(15) 0.12577(10) 0.58521(8) 0.0263(3) Uani 1 1 d . . . . .
H6 H 0.178504 0.080542 0.604844 0.032 Uiso 1 1 calc R U . . .
C7 C 0.33591(15) 0.12392(10) 0.51297(8) 0.0249(3) Uani 1 1 d . . . . .
C8 C 0.44077(15) 0.18822(10) 0.48216(8) 0.0252(3) Uani 1 1 d . . . . .
H8 H 0.496756 0.184961 0.432840 0.030 Uiso 1 1 calc R U . . .
C9 C 0.46365(14) 0.25901(9) 0.52504(8) 0.0237(3) Uani 1 1 d . . . . .
C10 C 0.84016(15) 0.51005(10) 0.42575(9) 0.0256(3) Uani 1 1 d . . . . .
C11 C 0.92605(16) 0.51819(10) 0.35073(9) 0.0282(3) Uani 1 1 d . . . . .
H11 H 0.913001 0.477822 0.314805 0.034 Uiso 1 1 calc R U . . .
C12 C 1.02887(16) 0.58542(10) 0.33046(9) 0.0284(3) Uani 1 1 d . . . . .
C13 C 1.05420(16) 0.64574(10) 0.38236(9) 0.0293(3) Uani 1 1 d . . . . .
H13 H 1.129309 0.688677 0.368547 0.035 Uiso 1 1 calc R U . . .
C14 C 0.96791(15) 0.64088(9) 0.45310(9) 0.0255(3) Uani 1 1 d . . . . .
C15 C 0.85888(15) 0.57408(9) 0.47650(9) 0.0252(3) Uani 1 1 d . . . . .
C16 C 0.77002(17) 0.57523(11) 0.54870(10) 0.0333(3) Uani 1 1 d . . . . .
H16 H 0.785699 0.622530 0.577616 0.040 Uiso 1 1 calc R U . . .
C17 C 0.5635(5) 0.5423(2) 0.6436(2) 0.0265(8) Uani 0.485(4) 1 d D . P B 1
H17 H 0.481717 0.574232 0.620283 0.032 Uiso 0.485(4) 1 calc R U P B 1
C17B C 0.6100(5) 0.5103(5) 0.6660(3) 0.0540(14) Uani 0.515(4) 1 d D . P B 2
H17A H 0.666673 0.468371 0.702520 0.065 Uiso 0.515(4) 1 calc R U P B 2
H17B H 0.608237 0.572415 0.680604 0.065 Uiso 0.515(4) 1 calc R U P B 2
C18 C 0.08950(15) 0.13698(11) 0.73403(9) 0.0289(3) Uani 1 1 d . . . . .
H18A H 0.129814 0.074099 0.747078 0.035 Uiso 1 1 calc R U . . .
H18B H 0.020505 0.135830 0.695776 0.035 Uiso 1 1 calc R U . . .
C19 C 0.02133(15) 0.16412(12) 0.81114(9) 0.0314(3) Uani 1 1 d . . . . .
H19A H 0.000398 0.231471 0.798966 0.038 Uiso 1 1 calc R U . . .
H19B H -0.067355 0.129858 0.828013 0.038 Uiso 1 1 calc R U . . .
C20 C 0.22015(18) 0.21145(14) 0.86937(10) 0.0405(4) Uani 1 1 d . . . . .
H20A H 0.184219 0.275428 0.866288 0.049 Uiso 1 1 calc R U . . .
H20B H 0.279791 0.209840 0.818021 0.049 Uiso 1 1 calc R U . . .
C21 C 0.30382(19) 0.18579(17) 0.94100(10) 0.0472(5) Uani 1 1 d . . . . .
H21A H 0.341471 0.122395 0.943005 0.057 Uiso 1 1 calc R U . . .
H21B H 0.382397 0.229807 0.933448 0.057 Uiso 1 1 calc R U . . .
C22 C 0.1055(2) 0.12806(16) 1.02632(10) 0.0487(5) Uani 1 1 d . . . . .
H22A H 0.047155 0.132859 1.077366 0.058 Uiso 1 1 calc R U . . .
H22B H 0.137741 0.062982 1.031589 0.058 Uiso 1 1 calc R U . . .
C23 C 0.02018(18) 0.15128(15) 0.95580(10) 0.0419(4) Uani 1 1 d . . . . .
H23A H -0.058690 0.107257 0.964990 0.050 Uiso 1 1 calc R U . . .
H23B H -0.016894 0.215027 0.952243 0.050 Uiso 1 1 calc R U . . .
C24 C 0.38592(16) 0.04344(11) 0.40256(9) 0.0292(3) Uani 1 1 d . . . . .
H24A H 0.484093 0.032229 0.410408 0.035 Uiso 1 1 calc R U . . .
H24B H 0.379242 0.100250 0.359975 0.035 Uiso 1 1 calc R U . . .
C25 C 0.32215(15) -0.04002(10) 0.37969(8) 0.0267(3) Uani 1 1 d . . . . .
H25A H 0.337047 -0.096447 0.421172 0.032 Uiso 1 1 calc R U . . .
H25B H 0.221418 -0.030698 0.380415 0.032 Uiso 1 1 calc R U . . .
C26 C 0.32500(18) 0.01155(11) 0.23350(9) 0.0324(3) Uani 1 1 d . . . . .
H26A H 0.351218 0.075691 0.236222 0.039 Uiso 1 1 calc R U . . .
H26B H 0.223071 0.007246 0.239889 0.039 Uiso 1 1 calc R U . . .
C27 C 0.3827(2) -0.00925(13) 0.15198(10) 0.0409(4) Uani 1 1 d . . . . .
H27A H 0.346492 0.036288 0.107786 0.049 Uiso 1 1 calc R U . . .
H27B H 0.484446 -0.002689 0.145012 0.049 Uiso 1 1 calc R U . . .
C28 C 0.3961(2) -0.16786(13) 0.21014(11) 0.0424(4) Uani 1 1 d . . . . .
H28A H 0.498155 -0.165035 0.203907 0.051 Uiso 1 1 calc R U . . .
H28B H 0.368158 -0.231265 0.206300 0.051 Uiso 1 1 calc R U . . .
C29 C 0.34057(17) -0.14942(11) 0.29229(9) 0.0307(3) Uani 1 1 d . . . . .
H29A H 0.238830 -0.155846 0.299936 0.037 Uiso 1 1 calc R U . . .
H29B H 0.377692 -0.195940 0.335457 0.037 Uiso 1 1 calc R U . . .
C30 C 1.08660(17) 0.76447(10) 0.49189(9) 0.0302(3) Uani 1 1 d . . . . .
H30A H 1.100212 0.795195 0.433578 0.036 Uiso 1 1 calc R U . . .
H30B H 1.172729 0.731834 0.505806 0.036 Uiso 1 1 calc R U . . .
C31 C 1.05408(17) 0.83674(10) 0.54369(9) 0.0303(3) Uani 1 1 d . . . . .
H31A H 1.125644 0.886292 0.527613 0.036 Uiso 1 1 calc R U . . .
H31B H 0.964775 0.865627 0.531214 0.036 Uiso 1 1 calc R U . . .
C32 C 0.9124(2) 0.75834(15) 0.66601(11) 0.0473(5) Uani 1 1 d . . . . .
H32A H 0.900714 0.702218 0.643276 0.057 Uiso 1 1 calc R U . . .
H32B H 0.837850 0.802281 0.649868 0.057 Uiso 1 1 calc R U . . .
C33 C 0.9002(2) 0.73106(15) 0.75761(11) 0.0520(5) Uani 1 1 d . . . . .
H33A H 0.807822 0.703399 0.778478 0.062 Uiso 1 1 calc R U . . .
H33B H 0.969926 0.683225 0.773656 0.062 Uiso 1 1 calc R U . . .
C34 C 1.0526(2) 0.84772(14) 0.76282(11) 0.0442(4) Uani 1 1 d . . . . .
H34A H 1.123792 0.800653 0.777878 0.053 Uiso 1 1 calc R U . . .
H34B H 1.067692 0.901244 0.788323 0.053 Uiso 1 1 calc R U . . .
C35 C 1.06746(18) 0.87994(11) 0.67157(10) 0.0341(3) Uani 1 1 d . . . . .
H35A H 0.999089 0.929068 0.656496 0.041 Uiso 1 1 calc R U . . .
H35B H 1.160728 0.906952 0.652367 0.041 Uiso 1 1 calc R U . . .
C36 C 1.0926(2) 0.55405(12) 0.19608(10) 0.0399(4) Uani 1 1 d . . . . .
H36A H 0.997360 0.564853 0.181985 0.048 Uiso 1 1 calc R U . . .
H36B H 1.106536 0.486158 0.213067 0.048 Uiso 1 1 calc R U . . .
C37 C 1.1970(2) 0.59542(14) 0.12389(11) 0.0484(5) Uani 1 1 d D . . . .
H37A H 1.180698 0.663104 0.107598 0.058 Uiso 0.47(2) 1 calc R U P A 1
H37B H 1.291189 0.587057 0.140250 0.058 Uiso 0.47(2) 1 calc R U P A 1
H37C H 1.188639 0.664102 0.111973 0.058 Uiso 0.53(2) 1 calc R U P A 2
H37D H 1.291402 0.579964 0.137883 0.058 Uiso 0.53(2) 1 calc R U P A 2
C38A C 1.286(2) 0.4782(10) 0.0574(6) 0.112(5) Uani 0.47(2) 1 d . . P A 1
H38C H 1.271(9) 0.433(6) 0.113(6) 0.134 Uiso 0.47(2) 1 d . U P A 1
H38D H 1.362(10) 0.522(7) 0.036(6) 0.134 Uiso 0.47(2) 1 d . U P A 1
C39A C 1.279(3) 0.4320(6) -0.0165(6) 0.125(6) Uani 0.47(2) 1 d . . P A 1
H39C H 1.340593 0.377106 -0.011990 0.151 Uiso 0.47(2) 1 calc R U P A 1
H39D H 1.184082 0.410251 -0.016812 0.151 Uiso 0.47(2) 1 calc R U P A 1
C40A C 1.2105(17) 0.5685(9) -0.0940(4) 0.1120(16) Uani 0.47(2) 1 d . . P A 1
H40C H 1.117208 0.540726 -0.088841 0.134 Uiso 0.47(2) 1 calc R U P A 1
H40D H 1.227401 0.612021 -0.147396 0.134 Uiso 0.47(2) 1 calc R U P A 1
C41A C 1.2230(18) 0.6201(6) -0.0235(5) 0.074(3) Uani 0.47(2) 1 d . . P A 1
H41C H 1.318203 0.644146 -0.026978 0.089 Uiso 0.47(2) 1 calc R U P A 1
H41D H 1.158996 0.673449 -0.027064 0.089 Uiso 0.47(2) 1 calc R U P A 1
O1W O 0.21192(15) -0.03878(10) 0.89105(8) 0.0458(3) Uani 1 1 d G . . . .
H1WA H 0.258573 -0.040733 0.845580 0.069 Uiso 1 1 d G U . . .
H1WB H 0.179358 0.015588 0.889646 0.069 Uiso 1 1 d G U . . .
O2W O 0.3635(2) -0.15743(13) 0.99302(10) 0.0661(5) Uani 1 1 d G . . . .
H2WA H 0.363374 -0.137549 1.036870 0.099 Uiso 1 1 d G U . . .
H2WB H 0.315625 -0.121557 0.961032 0.099 Uiso 1 1 d G U . . .
O3W O 0.5604(2) -0.23867(13) 0.89471(11) 0.0650(4) Uani 1 1 d . . . . .
H3WA H 0.640(4) -0.229(2) 0.911(2) 0.098 Uiso 1 1 d . U . . .
H3WB H 0.491(4) -0.216(2) 0.935(2) 0.098 Uiso 1 1 d . U . . .
O4W O 0.4530(2) -0.21104(12) 0.74184(11) 0.0667(4) Uani 1 1 d G . . . .
H4WA H 0.484527 -0.246633 0.781778 0.100 Uiso 1 1 d G U . . .
H4WB H 0.407651 -0.247150 0.720879 0.100 Uiso 1 1 d G U . . .
O5W O 0.34545(12) -0.03861(10) 0.73928(8) 0.0420(3) Uani 1 1 d G . . . .
H5WA H 0.373113 -0.094388 0.743158 0.063 Uiso 1 1 d G U . . .
H5WB H 0.418745 -0.005723 0.726741 0.063 Uiso 1 1 d G U . . .
O6W O 0.2775(2) -0.31525(13) 0.67446(10) 0.0681(5) Uani 1 1 d G . . . .
H6WA H 0.205095 -0.283792 0.665370 0.102 Uiso 1 1 d G U . . .
H6WB H 0.289426 -0.353433 0.642589 0.102 Uiso 1 1 d G U . . .
O7W O 0.5422(13) -0.3688(9) 0.8292(8) 0.073(3) Uiso 0.15 1 d . . P . .

loop_
_atom_site_aniso_label
_atom_site_aniso_U_11
_atom_site_aniso_U_22
_atom_site_aniso_U_33
_atom_site_aniso_U_23
_atom_site_aniso_U_13
_atom_site_aniso_U_12
Ni1 0.02924(10) 0.02447(9) 0.02345(9) -0.01185(7) 0.00132(7) -0.00526(7)
O1 0.0355(6) 0.0294(5) 0.0290(5) -0.0152(4) 0.0097(4) -0.0108(4)
O2 0.0327(5) 0.0290(5) 0.0320(5) -0.0164(4) 0.0041(4) -0.0093(4)
O3 0.0352(5) 0.0333(5) 0.0219(5) -0.0100(4) 0.0072(4) -0.0081(4)
O4 0.0368(6) 0.0261(5) 0.0292(5) -0.0123(4) -0.0009(4) -0.0094(4)
O5 0.0370(6) 0.0348(5) 0.0244(5) -0.0156(4) 0.0067(4) -0.0141(4)
O6 0.0456(7) 0.0358(6) 0.0305(6) -0.0128(5) 0.0070(5) -0.0137(5)
O7 0.0501(7) 0.0629(8) 0.0274(6) -0.0191(6) 0.0041(5) -0.0178(6)
O8 0.0582(8) 0.0496(7) 0.0349(6) -0.0206(6) 0.0134(6) -0.0157(6)
O9 0.0509(7) 0.0533(7) 0.0262(6) -0.0178(5) -0.0046(5) -0.0074(6)
N1 0.0528(8) 0.0365(7) 0.0297(7) -0.0209(6) 0.0125(6) -0.0170(6)
N2 0.0371(7) 0.0393(7) 0.0333(7) -0.0217(6) 0.0063(5) -0.0121(6)
N3 0.0294(6) 0.0378(7) 0.0201(5) -0.0090(5) 0.0041(4) -0.0046(5)
N4 0.0368(7) 0.0246(6) 0.0234(6) -0.0092(5) 0.0010(5) -0.0076(5)
N5 0.0269(6) 0.0303(6) 0.0209(5) -0.0103(5) -0.0013(4) -0.0026(5)
N7 0.141(9) 0.060(5) 0.043(4) -0.028(4) 0.037(5) -0.015(5)
O11 0.167(9) 0.075(3) 0.069(3) -0.032(3) 0.029(4) -0.006(5)
N7A 0.084(4) 0.018(2) 0.028(3) 0.0011(17) 0.001(3) -0.009(2)
O11A 0.153(7) 0.071(3) 0.039(2) -0.0297(18) 0.004(3) 0.004(4)
C38B 0.159(8) 0.029(2) 0.035(2) -0.0093(17) 0.004(3) -0.005(3)
C39B 0.199(10) 0.047(3) 0.046(3) -0.028(2) 0.015(4) -0.014(5)
C40B 0.216(5) 0.075(3) 0.0365(13) -0.0102(14) 0.0162(19) 0.005(3)
C41B 0.186(11) 0.030(3) 0.055(5) -0.006(3) 0.056(5) -0.015(5)
C1 0.050(2) 0.051(2) 0.043(2) -0.0255(16) 0.0190(15) -0.0161(16)
C1Z 0.044(2) 0.044(2) 0.044(2) -0.0243(16) 0.0037(15) -0.0110(16)
C2 0.040(2) 0.0320(17) 0.0223(15) -0.0127(13) 0.0019(13) -0.0066(15)
C2B 0.0276(16) 0.0372(17) 0.0367(18) -0.0242(14) -0.0011(13) 0.0009(14)
C3 0.0428(9) 0.0327(7) 0.0273(7) -0.0143(6) 0.0098(6) -0.0089(6)
C4 0.0269(6) 0.0237(6) 0.0218(6) -0.0075(5) 0.0001(5) -0.0009(5)
C5 0.0267(6) 0.0266(6) 0.0177(6) -0.0050(5) 0.0002(5) -0.0003(5)
C6 0.0281(7) 0.0291(7) 0.0216(6) -0.0063(5) 0.0000(5) -0.0055(5)
C7 0.0291(7) 0.0258(6) 0.0211(6) -0.0084(5) -0.0022(5) -0.0029(5)
C8 0.0283(7) 0.0263(6) 0.0215(6) -0.0091(5) 0.0024(5) -0.0036(5)
C9 0.0254(6) 0.0233(6) 0.0229(6) -0.0079(5) 0.0005(5) -0.0015(5)
C10 0.0275(7) 0.0227(6) 0.0285(7) -0.0095(5) -0.0028(5) -0.0012(5)
C11 0.0334(7) 0.0253(6) 0.0279(7) -0.0111(5) -0.0013(5) -0.0031(6)
C12 0.0337(7) 0.0255(6) 0.0260(7) -0.0071(5) -0.0001(5) -0.0017(6)
C13 0.0351(7) 0.0242(6) 0.0293(7) -0.0070(5) -0.0027(6) -0.0060(6)
C14 0.0312(7) 0.0199(6) 0.0275(7) -0.0076(5) -0.0069(5) -0.0012(5)
C15 0.0283(7) 0.0215(6) 0.0276(7) -0.0088(5) -0.0041(5) -0.0018(5)
C16 0.0381(8) 0.0323(7) 0.0339(8) -0.0190(6) 0.0011(6) -0.0093(6)
C17 0.036(2) 0.0252(16) 0.0203(15) -0.0105(12) 0.0003(13) -0.0049(13)
C17B 0.047(3) 0.075(4) 0.051(3) -0.046(3) 0.008(2) -0.015(2)
C18 0.0278(7) 0.0368(8) 0.0219(6) -0.0076(6) 0.0014(5) -0.0070(6)
C19 0.0254(7) 0.0431(8) 0.0253(7) -0.0090(6) 0.0026(5) -0.0017(6)
C20 0.0339(8) 0.0600(11) 0.0260(7) -0.0081(7) 0.0031(6) -0.0141(8)
C21 0.0390(9) 0.0776(14) 0.0266(8) -0.0156(8) 0.0002(7) -0.0127(9)
C22 0.0554(11) 0.0678(13) 0.0227(8) -0.0137(8) 0.0074(7) -0.0232(10)
C23 0.0369(8) 0.0618(11) 0.0270(8) -0.0170(7) 0.0114(6) -0.0118(8)
C24 0.0329(7) 0.0332(7) 0.0229(6) -0.0122(5) 0.0035(5) -0.0081(6)
C25 0.0300(7) 0.0298(7) 0.0215(6) -0.0099(5) 0.0010(5) -0.0054(6)
C26 0.0406(8) 0.0319(7) 0.0258(7) -0.0068(6) -0.0063(6) -0.0026(6)
C27 0.0494(10) 0.0507(10) 0.0231(7) -0.0080(7) -0.0034(6) -0.0128(8)
C28 0.0516(10) 0.0466(10) 0.0346(9) -0.0231(7) -0.0030(7) 0.0076(8)
C29 0.0369(8) 0.0298(7) 0.0281(7) -0.0122(6) -0.0043(6) 0.0015(6)
C30 0.0376(8) 0.0286(7) 0.0251(7) -0.0087(5) 0.0000(6) -0.0124(6)
C31 0.0408(8) 0.0253(7) 0.0252(7) -0.0067(5) -0.0016(6) -0.0095(6)
C32 0.0537(11) 0.0562(11) 0.0330(9) -0.0154(8) 0.0060(7) -0.0305(9)
C33 0.0721(13) 0.0486(10) 0.0341(9) -0.0156(8) 0.0148(9) -0.0294(10)
C34 0.0538(11) 0.0503(10) 0.0315(8) -0.0194(7) 0.0033(7) -0.0156(8)
C35 0.0427(8) 0.0302(7) 0.0316(8) -0.0141(6) 0.0016(6) -0.0101(6)
C36 0.0520(10) 0.0371(8) 0.0318(8) -0.0148(7) 0.0049(7) -0.0119(7)
C37 0.0660(12) 0.0413(9) 0.0366(9) -0.0152(8) 0.0135(8) -0.0134(9)
C38A 0.204(15) 0.061(5) 0.067(5) -0.020(4) 0.004(6) 0.029(7)
C39A 0.239(18) 0.052(4) 0.079(5) -0.027(3) 0.023(7) 0.024(6)
C40A 0.216(5) 0.075(3) 0.0365(13) -0.0102(14) 0.0162(19) 0.005(3)
C41A 0.116(7) 0.066(6) 0.035(4) -0.012(3) 0.014(4) -0.004(4)
O1W 0.0544(8) 0.0464(7) 0.0346(6) -0.0093(5) 0.0040(6) 0.0040(6)
O2W 0.0861(12) 0.0808(12) 0.0399(8) -0.0263(8) -0.0206(8) 0.0225(10)
O3W 0.0672(11) 0.0713(11) 0.0628(10) -0.0237(9) -0.0154(9) 0.0004(9)
O4W 0.0807(12) 0.0579(10) 0.0547(10) -0.0016(8) 0.0026(8) -0.0002(9)
O5W 0.0337(6) 0.0554(8) 0.0366(6) -0.0110(6) 0.0014(5) -0.0090(5)
O6W 0.1002(14) 0.0691(11) 0.0456(8) -0.0315(8) -0.0225(8) 0.0453(10)

loop_
_atom_type_symbol
_atom_type_description
_atom_type_scat_dispersion_real
_atom_type_scat_dispersion_imag
_atom_type_scat_source
C C 0.0033 0.0016 'International Tables Vol C Tables 4.2.6.8 and 6.1.1.4'
H H 0.0000 0.0000 'International Tables Vol C Tables 4.2.6.8 and 6.1.1.4'
N N 0.0061 0.0033 'International Tables Vol C Tables 4.2.6.8 and 6.1.1.4'
Ni Ni 0.3393 1.1124 'International Tables Vol C Tables 4.2.6.8 and 6.1.1.4'
O O 0.0106 0.0060 'International Tables Vol C Tables 4.2.6.8 and 6.1.1.4'

loop_
_geom_angle_atom_site_label_1
_geom_angle_atom_site_label_2
_geom_angle_atom_site_label_3
_geom_angle
_geom_angle_site_symmetry_1
_geom_angle_site_symmetry_3
_geom_angle_publ_flag
O2 Ni1 O1 85.28(4) . . ?
N1 Ni1 O1 94.70(5) . . ?
N1 Ni1 O2 179.04(7) . . ?
N2 Ni1 O1 179.65(7) . . ?
N2 Ni1 O2 94.78(5) . . ?
N2 Ni1 N1 85.24(6) . . ?
C9 O1 Ni1 127.85(9) . . ?
C10 O2 Ni1 127.85(9) . . ?
C5 O3 C18 118.85(11) . . ?
C14 O4 C30 118.65(12) . . ?
C7 O5 C24 118.30(11) . . ?
C12 O6 C36 119.33(12) . . ?
C21 O7 C22 110.31(13) . . ?
C33 O8 C34 108.92(14) . . ?
C28 O9 C27 110.16(13) . . ?
C2 N1 Ni1 111.06(16) . . ?
C2B N1 Ni1 115.26(15) . . ?
C3 N1 Ni1 126.85(11) . . ?
C3 N1 C2 120.46(17) . . ?
C3 N1 C2B 115.65(17) . . ?
C16 N2 Ni1 126.62(11) . . ?
C16 N2 C17 118.79(18) . . ?
C16 N2 C17B 119.4(2) . . ?
C17 N2 Ni1 113.27(16) . . ?
C17B N2 Ni1 111.8(2) . . ?
C19 N3 C20 112.81(13) . . ?
C23 N3 C19 110.59(12) . . ?
C23 N3 C20 107.18(13) . . ?
C32 N4 C31 111.88(13) . . ?
C35 N4 C31 109.20(11) . . ?
C35 N4 C32 108.70(13) . . ?
C25 N5 C26 111.70(12) . . ?
C25 N5 C29 108.86(11) . . ?
C29 N5 C26 107.99(11) . . ?
C37 N7 C41A 110.8(7) . . ?
C38A N7 C37 108.7(8) . . ?
C38A N7 C41A 107.3(7) . . ?
C39A O11 C40A 106.2(7) . . ?
C38B N7A C41B 107.2 . . ?
C37 N7A C38B 114.2(4) . . ?
C37 N7A C41B 112.4(4) . . ?
C39B O11A C40B 110.2 . . ?
N7A C38B H38A 109.6 . . ?
N7A C38B H38B 109.6 . . ?
N7A C38B C39B 110.2 . . ?
H38A C38B H38B 108.1 . . ?
C39B C38B H38A 109.6 . . ?
C39B C38B H38B 109.6 . . ?
O11A C39B C38B 111.9 . . ?
O11A C39B H39A 109.2 . . ?
O11A C39B H39B 109.2 . . ?
C38B C39B H39A 109.2 . . ?
C38B C39B H39B 109.2 . . ?
H39A C39B H39B 107.9 . . ?
O11A C40B H40A 109.4 . . ?
O11A C40B H40B 109.4 . . ?
O11A C40B C41B 111.0 . . ?
H40A C40B H40B 108.0 . . ?
C41B C40B H40A 109.4 . . ?
C41B C40B H40B 109.4 . . ?
N7A C41B C40B 109.6 . . ?
N7A C41B H41A 109.7 . . ?
N7A C41B H41B 109.7 . . ?
C40B C41B H41A 109.7 . . ?
C40B C41B H41B 109.7 . . ?
H41A C41B H41B 108.2 . . ?
H1A C1 H1B 109.5 . . ?
H1A C1 H1C 109.5 . . ?
H1B C1 H1C 109.5 . . ?
C2B C1 H1A 109.5 . . ?
C2B C1 H1B 109.5 . . ?
C2B C1 H1C 109.5 . . ?
H1ZA C1Z H1ZB 109.5 . . ?
H1ZA C1Z H1ZC 109.5 . . ?
H1ZB C1Z H1ZC 109.5 . . ?
C17 C1Z H1ZA 109.5 . . ?
C17 C1Z H1ZB 109.5 . . ?
C17 C1Z H1ZC 109.5 . . ?
N1 C2 H2A 111.7 . . ?
N1 C2 H2B 111.7 . . ?
N1 C2 C17 100.6(3) . . ?
H2A C2 H2B 109.4 . . ?
C17 C2 H2A 111.7 . . ?
C17 C2 H2B 111.7 . . ?
N1 C2B H2BA 108.7 . . ?
C1 C2B N1 118.4(3) . . ?
C1 C2B H2BA 108.7 . . ?
C1 C2B C17B 110.3(4) . . ?
C17B C2B N1 101.5(3) . . ?
C17B C2B H2BA 108.7 . . ?
N1 C3 H3 117.3 . . ?
N1 C3 C4 125.33(14) . . ?
C4 C3 H3 117.3 . . ?
C3 C4 C5 118.44(12) . . ?
C3 C4 C9 122.33(13) . . ?
C9 C4 C5 119.21(12) . . ?
O3 C5 C4 113.94(12) . . ?
O3 C5 C6 124.55(13) . . ?
C6 C5 C4 121.51(12) . . ?
C5 C6 H6 120.8 . . ?
C5 C6 C7 118.33(13) . . ?
C7 C6 H6 120.8 . . ?
O5 C7 C6 112.97(12) . . ?
O5 C7 C8 124.21(12) . . ?
C8 C7 C6 122.82(12) . . ?
C7 C8 H8 120.4 . . ?
C7 C8 C9 119.16(12) . . ?
C9 C8 H8 120.4 . . ?
O1 C9 C4 122.76(12) . . ?
O1 C9 C8 118.28(12) . . ?
C8 C9 C4 118.96(12) . . ?
O2 C10 C11 118.47(12) . . ?
O2 C10 C15 122.69(13) . . ?
C11 C10 C15 118.84(13) . . ?
C10 C11 H11 120.3 . . ?
C12 C11 C10 119.31(13) . . ?
C12 C11 H11 120.3 . . ?
O6 C12 C11 124.74(13) . . ?
O6 C12 C13 112.74(13) . . ?
C11 C12 C13 122.52(14) . . ?
C12 C13 H13 120.8 . . ?
C14 C13 C12 118.32(13) . . ?
C14 C13 H13 120.8 . . ?
O4 C14 C13 124.55(13) . . ?
O4 C14 C15 113.90(13) . . ?
C13 C14 C15 121.53(13) . . ?
C10 C15 C14 119.29(13) . . ?
C16 C15 C10 122.02(13) . . ?
C16 C15 C14 118.67(12) . . ?
N2 C16 C15 125.80(13) . . ?
N2 C16 H16 117.1 . . ?
C15 C16 H16 117.1 . . ?
N2 C17 C1Z 116.0(3) . . ?
N2 C17 C2 99.4(3) . . ?
N2 C17 H17 112.3 . . ?
C1Z C17 C2 103.4(3) . . ?
C1Z C17 H17 112.3 . . ?
C2 C17 H17 112.3 . . ?
N2 C17B H17A 110.2 . . ?
N2 C17B H17B 110.2 . . ?
C2B C17B N2 107.4(3) . . ?
C2B C17B H17A 110.2 . . ?
C2B C17B H17B 110.2 . . ?
H17A C17B H17B 108.5 . . ?
O3 C18 H18A 110.0 . . ?
O3 C18 H18B 110.0 . . ?
O3 C18 C19 108.27(12) . . ?
H18A C18 H18B 108.4 . . ?
C19 C18 H18A 110.0 . . ?
C19 C18 H18B 110.0 . . ?
N3 C19 C18 114.28(12) . . ?
N3 C19 H19A 108.7 . . ?
N3 C19 H19B 108.7 . . ?
C18 C19 H19A 108.7 . . ?
C18 C19 H19B 108.7 . . ?
H19A C19 H19B 107.6 . . ?
N3 C20 H20A 109.7 . . ?
N3 C20 H20B 109.7 . . ?
N3 C20 C21 109.70(15) . . ?
H20A C20 H20B 108.2 . . ?
C21 C20 H20A 109.7 . . ?
C21 C20 H20B 109.7 . . ?
O7 C21 C20 111.04(15) . . ?
O7 C21 H21A 109.4 . . ?
O7 C21 H21B 109.4 . . ?
C20 C21 H21A 109.4 . . ?
C20 C21 H21B 109.4 . . ?
H21A C21 H21B 108.0 . . ?
O7 C22 H22A 109.2 . . ?
O7 C22 H22B 109.2 . . ?
O7 C22 C23 111.84(16) . . ?
H22A C22 H22B 107.9 . . ?
C23 C22 H22A 109.2 . . ?
C23 C22 H22B 109.2 . . ?
N3 C23 C22 110.22(15) . . ?
N3 C23 H23A 109.6 . . ?
N3 C23 H23B 109.6 . . ?
C22 C23 H23A 109.6 . . ?
C22 C23 H23B 109.6 . . ?
H23A C23 H23B 108.1 . . ?
O5 C24 H24A 110.9 . . ?
O5 C24 H24B 110.9 . . ?
O5 C24 C25 104.06(11) . . ?
H24A C24 H24B 109.0 . . ?
C25 C24 H24A 110.9 . . ?
C25 C24 H24B 110.9 . . ?
N5 C25 C24 113.19(12) . . ?
N5 C25 H25A 108.9 . . ?
N5 C25 H25B 108.9 . . ?
C24 C25 H25A 108.9 . . ?
C24 C25 H25B 108.9 . . ?
H25A C25 H25B 107.8 . . ?
N5 C26 H26A 109.7 . . ?
N5 C26 H26B 109.7 . . ?
N5 C26 C27 109.77(14) . . ?
H26A C26 H26B 108.2 . . ?
C27 C26 H26A 109.7 . . ?
C27 C26 H26B 109.7 . . ?
O9 C27 C26 110.97(14) . . ?
O9 C27 H27A 109.4 . . ?
O9 C27 H27B 109.4 . . ?
C26 C27 H27A 109.4 . . ?
C26 C27 H27B 109.4 . . ?
H27A C27 H27B 108.0 . . ?
O9 C28 H28A 109.4 . . ?
O9 C28 H28B 109.4 . . ?
O9 C28 C29 111.17(14) . . ?
H28A C28 H28B 108.0 . . ?
C29 C28 H28A 109.4 . . ?
C29 C28 H28B 109.4 . . ?
N5 C29 C28 110.63(14) . . ?
N5 C29 H29A 109.5 . . ?
N5 C29 H29B 109.5 . . ?
C28 C29 H29A 109.5 . . ?
C28 C29 H29B 109.5 . . ?
H29A C29 H29B 108.1 . . ?
O4 C30 H30A 109.8 . . ?
O4 C30 H30B 109.8 . . ?
O4 C30 C31 109.24(12) . . ?
H30A C30 H30B 108.3 . . ?
C31 C30 H30A 109.8 . . ?
C31 C30 H30B 109.8 . . ?
N4 C31 C30 115.61(13) . . ?
N4 C31 H31A 108.4 . . ?
N4 C31 H31B 108.4 . . ?
C30 C31 H31A 108.4 . . ?
C30 C31 H31B 108.4 . . ?
H31A C31 H31B 107.4 . . ?
N4 C32 H32A 109.3 . . ?
N4 C32 H32B 109.3 . . ?
N4 C32 C33 111.55(16) . . ?
H32A C32 H32B 108.0 . . ?
C33 C32 H32A 109.3 . . ?
C33 C32 H32B 109.3 . . ?
O8 C33 C32 111.60(16) . . ?
O8 C33 H33A 109.3 . . ?
O8 C33 H33B 109.3 . . ?
C32 C33 H33A 109.3 . . ?
C32 C33 H33B 109.3 . . ?
H33A C33 H33B 108.0 . . ?
O8 C34 H34A 109.3 . . ?
O8 C34 H34B 109.3 . . ?
O8 C34 C35 111.43(15) . . ?
H34A C34 H34B 108.0 . . ?
C35 C34 H34A 109.3 . . ?
C35 C34 H34B 109.3 . . ?
N4 C35 C34 110.64(13) . . ?
N4 C35 H35A 109.5 . . ?
N4 C35 H35B 109.5 . . ?
C34 C35 H35A 109.5 . . ?
C34 C35 H35B 109.5 . . ?
H35A C35 H35B 108.1 . . ?
O6 C36 H36A 110.6 . . ?
O6 C36 H36B 110.6 . . ?
O6 C36 C37 105.46(14) . . ?
H36A C36 H36B 108.8 . . ?
C37 C36 H36A 110.6 . . ?
C37 C36 H36B 110.6 . . ?
N7 C37 C36 111.6(4) . . ?
N7 C37 H37A 109.3 . . ?
N7 C37 H37B 109.3 . . ?
N7A C37 C36 111.3(3) . . ?
N7A C37 H37C 109.4 . . ?
N7A C37 H37D 109.4 . . ?
C36 C37 H37A 109.3 . . ?
C36 C37 H37B 109.3 . . ?
C36 C37 H37C 109.4 . . ?
C36 C37 H37D 109.4 . . ?
H37A C37 H37B 108.0 . . ?
H37C C37 H37D 108.0 . . ?
N7 C38A H38C 110(5) . . ?
N7 C38A H38D 92(6) . . ?
N7 C38A C39A 109.6(9) . . ?
H38C C38A H38D 128(8) . . ?
C39A C38A H38C 114(5) . . ?
C39A C38A H38D 100(6) . . ?
O11 C39A C38A 110.6(8) . . ?
O11 C39A H39C 109.5 . . ?
O11 C39A H39D 109.5 . . ?
C38A C39A H39C 109.5 . . ?
C38A C39A H39D 109.5 . . ?
H39C C39A H39D 108.1 . . ?
O11 C40A H40C 110.5 . . ?
O11 C40A H40D 110.5 . . ?
O11 C40A C41A 106.0(8) . . ?
H40C C40A H40D 108.7 . . ?
C41A C40A H40C 110.5 . . ?
C41A C40A H40D 110.5 . . ?
N7 C41A C40A 107.7(6) . . ?
N7 C41A H41C 110.2 . . ?
N7 C41A H41D 110.2 . . ?
C40A C41A H41C 110.2 . . ?
C40A C41A H41D 110.2 . . ?
H41C C41A H41D 108.5 . . ?
H1WA O1W H1WB 109.5 . . ?
H2WA O2W H2WB 109.6 . . ?
H3WA O3W H3WB 104(3) . . ?
H4WA O4W H4WB 104.5 . . ?
H5WA O5W H5WB 104.5 . . ?
H6WA O6W H6WB 109.5 . . ?

loop_
_geom_bond_atom_site_label_1
_geom_bond_atom_site_label_2
_geom_bond_distance
_geom_bond_site_symmetry_2
_geom_bond_publ_flag
Ni1 O1 1.8582(10) . ?
Ni1 O2 1.8560(11) . ?
Ni1 N1 1.8419(13) . ?
Ni1 N2 1.8399(13) . ?
O1 C9 1.3121(16) . ?
O2 C10 1.3125(17) . ?
O3 C5 1.3638(16) . ?
O3 C18 1.4298(17) . ?
O4 C14 1.3660(16) . ?
O4 C30 1.4310(17) . ?
O5 C7 1.3641(16) . ?
O5 C24 1.4349(16) . ?
O6 C12 1.3690(18) . ?
O6 C36 1.4294(19) . ?
O7 C21 1.420(2) . ?
O7 C22 1.420(2) . ?
O8 C33 1.413(2) . ?
O8 C34 1.421(2) . ?
O9 C27 1.428(2) . ?
O9 C28 1.426(2) . ?
N1 C2 1.527(3) . ?
N1 C2B 1.510(3) . ?
N1 C3 1.291(2) . ?
N2 C16 1.289(2) . ?
N2 C17 1.509(4) . ?
N2 C17B 1.501(5) . ?
N3 C19 1.469(2) . ?
N3 C20 1.470(2) . ?
N3 C23 1.4633(18) . ?
N4 C31 1.4678(19) . ?
N4 C32 1.465(2) . ?
N4 C35 1.4644(18) . ?
N5 C25 1.4629(17) . ?
N5 C26 1.470(2) . ?
N5 C29 1.4675(19) . ?
N7 C37 1.447(3) . ?
N7 C38A 1.433(13) . ?
N7 C41A 1.498(9) . ?
O11 C39A 1.349(10) . ?
O11 C40A 1.519(14) . ?
N7A C38B 1.4623 . ?
N7A C41B 1.4702 . ?
N7A C37 1.447(3) . ?
O11A C39B 1.4198 . ?
O11A C40B 1.4205 . ?
C38B H38A 0.9900 . ?
C38B H38B 0.9900 . ?
C38B C39B 1.5143 . ?
C39B H39A 0.9900 . ?
C39B H39B 0.9900 . ?
C40B H40A 0.9900 . ?
C40B H40B 0.9900 . ?
C40B C41B 1.5215 . ?
C41B H41A 0.9900 . ?
C41B H41B 0.9900 . ?
C1 H1A 0.9800 . ?
C1 H1B 0.9800 . ?
C1 H1C 0.9800 . ?
C1 C2B 1.412(5) . ?
C1Z H1ZA 0.9800 . ?
C1Z H1ZB 0.9800 . ?
C1Z H1ZC 0.9800 . ?
C1Z C17 1.531(5) . ?
C2 H2A 0.9900 . ?
C2 H2B 0.9900 . ?
C2 C17 1.555(5) . ?
C2B H2BA 1.0000 . ?
C2B C17B 1.489(5) . ?
C3 H3 0.9500 . ?
C3 C4 1.4171(19) . ?
C4 C5 1.4247(19) . ?
C4 C9 1.4199(18) . ?
C5 C6 1.3670(19) . ?
C6 H6 0.9500 . ?
C6 C7 1.4027(19) . ?
C7 C8 1.3824(19) . ?
C8 H8 0.9500 . ?
C8 C9 1.4160(18) . ?
C10 C11 1.419(2) . ?
C10 C15 1.4217(18) . ?
C11 H11 0.9500 . ?
C11 C12 1.381(2) . ?
C12 C13 1.410(2) . ?
C13 H13 0.9500 . ?
C13 C14 1.368(2) . ?
C14 C15 1.4225(19) . ?
C15 C16 1.413(2) . ?
C16 H16 0.9500 . ?
C17 H17 1.0000 . ?
C17B H17A 0.9900 . ?
C17B H17B 0.9900 . ?
C18 H18A 0.9900 . ?
C18 H18B 0.9900 . ?
C18 C19 1.515(2) . ?
C19 H19A 0.9900 . ?
C19 H19B 0.9900 . ?
C20 H20A 0.9900 . ?
C20 H20B 0.9900 . ?
C20 C21 1.521(2) . ?
C21 H21A 0.9900 . ?
C21 H21B 0.9900 . ?
C22 H22A 0.9900 . ?
C22 H22B 0.9900 . ?
C22 C23 1.513(3) . ?
C23 H23A 0.9900 . ?
C23 H23B 0.9900 . ?
C24 H24A 0.9900 . ?
C24 H24B 0.9900 . ?
C24 C25 1.5194(19) . ?
C25 H25A 0.9900 . ?
C25 H25B 0.9900 . ?
C26 H26A 0.9900 . ?
C26 H26B 0.9900 . ?
C26 C27 1.513(2) . ?
C27 H27A 0.9900 . ?
C27 H27B 0.9900 . ?
C28 H28A 0.9900 . ?
C28 H28B 0.9900 . ?
C28 C29 1.504(2) . ?
C29 H29A 0.9900 . ?
C29 H29B 0.9900 . ?
C30 H30A 0.9900 . ?
C30 H30B 0.9900 . ?
C30 C31 1.514(2) . ?
C31 H31A 0.9900 . ?
C31 H31B 0.9900 . ?
C32 H32A 0.9900 . ?
C32 H32B 0.9900 . ?
C32 C33 1.508(3) . ?
C33 H33A 0.9900 . ?
C33 H33B 0.9900 . ?
C34 H34A 0.9900 . ?
C34 H34B 0.9900 . ?
C34 C35 1.507(2) . ?
C35 H35A 0.9900 . ?
C35 H35B 0.9900 . ?
C36 H36A 0.9900 . ?
C36 H36B 0.9900 . ?
C36 C37 1.522(2) . ?
C37 H37A 0.9900 . ?
C37 H37B 0.9900 . ?
C37 H37C 0.9900 . ?
C37 H37D 0.9900 . ?
C38A H38C 1.02(9) . ?
C38A H38D 0.97(9) . ?
C38A C39A 1.546(12) . ?
C39A H39C 0.9900 . ?
C39A H39D 0.9900 . ?
C40A H40C 0.9900 . ?
C40A H40D 0.9900 . ?
C40A C41A 1.554(10) . ?
C41A H41C 0.9900 . ?
C41A H41D 0.9900 . ?
O1W H1WA 0.8507 . ?
O1W H1WB 0.8506 . ?
O2W H2WA 0.8495 . ?
O2W H2WB 0.8506 . ?
O3W H3WA 0.88(4) . ?
O3W H3WB 1.01(4) . ?
O4W H4WA 0.8501 . ?
O4W H4WB 0.8504 . ?
O5W H5WA 0.8496 . ?
O5W H5WB 0.8501 . ?
O6W H6WA 0.8501 . ?
O6W H6WB 0.8504 . ?

loop_
_geom_hbond_atom_site_label_D
_geom_hbond_atom_site_label_H
_geom_hbond_atom_site_label_A
_geom_hbond_distance_DH
_geom_hbond_distance_HA
_geom_hbond_distance_DA
_geom_hbond_angle_DHA
_geom_hbond_site_symmetry_A
_geom_hbond_publ_flag
C1Z H1ZB O7W 0.98 1.58 2.324(14) 128.7 1_565 yes
O1W H1WA O5W 0.85 1.89 2.7342(18) 173.7 . yes
O1W H1WB N3 0.85 2.01 2.8579(19) 176.8 . yes
O2W H2WA O9 0.85 2.01 2.8566(18) 173.5 1_556 yes
O2W H2WB O1W 0.85 1.89 2.736(2) 178.2 . yes
O3W H3WB O2W 1.01(4) 1.81(4) 2.802(3) 170(3) . yes
O4W H4WA O3W 0.85 2.15 2.852(3) 139.5 . yes
O4W H4WA O7W 0.85 1.91 2.671(13) 147.9 . yes
O4W H4WB O6W 0.85 1.96 2.797(3) 170.2 . yes
O5W H5WA O4W 0.85 1.87 2.717(2) 172.7 . yes
O6W H6WA N4 0.85 2.04 2.886(2) 172.9 1_445 yes

loop_
_geom_torsion_atom_site_label_1
_geom_torsion_atom_site_label_2
_geom_torsion_atom_site_label_3
_geom_torsion_atom_site_label_4
_geom_torsion
_geom_torsion_site_symmetry_1
_geom_torsion_site_symmetry_2
_geom_torsion_site_symmetry_3
_geom_torsion_site_symmetry_4
_geom_torsion_publ_flag
Ni1 O1 C9 C4 -1.8(2) . . . . ?
Ni1 O1 C9 C8 178.74(10) . . . . ?
Ni1 O2 C10 C11 -178.89(10) . . . . ?
Ni1 O2 C10 C15 0.1(2) . . . . ?
Ni1 N1 C2 C17 47.4(4) . . . . ?
Ni1 N1 C2B C1 -156.9(3) . . . . ?
Ni1 N1 C2B C17B -36.1(5) . . . . ?
Ni1 N1 C3 C4 4.6(3) . . . . ?
Ni1 N2 C16 C15 1.1(3) . . . . ?
Ni1 N2 C17 C1Z 155.0(3) . . . . ?
Ni1 N2 C17 C2 45.1(3) . . . . ?
Ni1 N2 C17B C2B -38.3(6) . . . . ?
O1 Ni1 O2 C10 -176.29(13) . . . . ?
O1 Ni1 N1 C2 160.6(2) . . . . ?
O1 Ni1 N1 C2B -166.9(2) . . . . ?
O1 Ni1 N1 C3 -4.71(18) . . . . ?
O2 Ni1 O1 C9 -175.66(13) . . . . ?
O2 Ni1 N2 C16 -3.94(17) . . . . ?
O2 Ni1 N2 C17 162.7(2) . . . . ?
O2 Ni1 N2 C17B -167.0(3) . . . . ?
O2 C10 C11 C12 -178.41(14) . . . . ?
O2 C10 C15 C14 177.41(13) . . . . ?
O2 C10 C15 C16 -4.3(2) . . . . ?
O3 C5 C6 C7 -179.53(13) . . . . ?
O3 C18 C19 N3 -74.36(17) . . . . ?
O4 C14 C15 C10 179.56(13) . . . . ?
O4 C14 C15 C16 1.3(2) . . . . ?
O4 C30 C31 N4 65.87(17) . . . . ?
O5 C7 C8 C9 -179.15(13) . . . . ?
O5 C24 C25 N5 173.56(12) . . . . ?
O6 C12 C13 C14 176.22(14) . . . . ?
O6 C36 C37 N7 178.1(5) . . . . ?
O6 C36 C37 N7A -174.7(3) . . . . ?
O7 C22 C23 N3 58.5(2) . . . . ?
O8 C34 C35 N4 -59.3(2) . . . . ?
O9 C28 C29 N5 -58.46(19) . . . . ?
N1 Ni1 O1 C9 3.37(14) . . . . ?
N1 Ni1 N2 C16 177.03(17) . . . . ?
N1 Ni1 N2 C17 -16.4(2) . . . . ?
N1 Ni1 N2 C17B 14.0(3) . . . . ?
N1 C2 C17 N2 -54.6(4) . . . . ?
N1 C2 C17 C1Z -174.3(3) . . . . ?
N1 C2B C17B N2 44.4(6) . . . . ?
N1 C3 C4 C5 177.16(17) . . . . ?
N1 C3 C4 C9 -1.7(3) . . . . ?
N2 Ni1 O2 C10 3.36(14) . . . . ?
N2 Ni1 N1 C2 -19.0(2) . . . . ?
N2 Ni1 N1 C2B 13.5(2) . . . . ?
N2 Ni1 N1 C3 175.64(18) . . . . ?
N3 C20 C21 O7 -60.1(2) . . . . ?
N4 C32 C33 O8 57.4(3) . . . . ?
N5 C26 C27 O9 59.54(18) . . . . ?
N7 C38A C39A O11 64.9(15) . . . . ?
O11 C40A C41A N7 -63.7(10) . . . . ?
N7A C38B C39B O11A 58.6 . . . . ?
O11A C40B C41B N7A -60.2 . . . . ?
C38B N7A C41B C40B 59.8 . . . . ?
C38B N7A C37 C36 -72.3(6) . . . . ?
C39B O11A C40B C41B 57.4 . . . . ?
C40B O11A C39B C38B -56.7 . . . . ?
C41B N7A C38B C39B -58.9 . . . . ?
C41B N7A C37 C36 165.2(4) . . . . ?
C1 C2B C17B N2 170.7(4) . . . . ?
C2 N1 C3 C4 -159.5(3) . . . . ?
C2B N1 C3 C4 166.7(2) . . . . ?
C3 N1 C2 C17 -146.2(3) . . . . ?
C3 N1 C2B C1 38.9(5) . . . . ?
C3 N1 C2B C17B 159.7(4) . . . . ?
C3 C4 C5 O3 0.3(2) . . . . ?
C3 C4 C5 C6 -179.28(15) . . . . ?
C3 C4 C9 O1 0.2(2) . . . . ?
C3 C4 C9 C8 179.65(15) . . . . ?
C4 C5 C6 C7 0.0(2) . . . . ?
C5 O3 C18 C19 -179.42(12) . . . . ?
C5 C4 C9 O1 -178.65(13) . . . . ?
C5 C4 C9 C8 0.8(2) . . . . ?
C5 C6 C7 O5 179.62(13) . . . . ?
C5 C6 C7 C8 0.0(2) . . . . ?
C6 C7 C8 C9 0.4(2) . . . . ?
C7 O5 C24 C25 -178.25(13) . . . . ?
C7 C8 C9 O1 178.69(13) . . . . ?
C7 C8 C9 C4 -0.8(2) . . . . ?
C9 C4 C5 O3 179.14(12) . . . . ?
C9 C4 C5 C6 -0.4(2) . . . . ?
C10 C11 C12 O6 -179.04(14) . . . . ?
C10 C11 C12 C13 1.3(2) . . . . ?
C10 C15 C16 N2 3.8(3) . . . . ?
C11 C10 C15 C14 -3.6(2) . . . . ?
C11 C10 C15 C16 174.64(15) . . . . ?
C11 C12 C13 C14 -4.1(2) . . . . ?
C12 O6 C36 C37 173.38(15) . . . . ?
C12 C13 C14 O4 -175.65(14) . . . . ?
C12 C13 C14 C15 3.0(2) . . . . ?
C13 C14 C15 C10 0.8(2) . . . . ?
C13 C14 C15 C16 -177.49(15) . . . . ?
C14 O4 C30 C31 165.24(13) . . . . ?
C14 C15 C16 N2 -177.95(16) . . . . ?
C15 C10 C11 C12 2.6(2) . . . . ?
C16 N2 C17 C1Z -37.2(4) . . . . ?
C16 N2 C17 C2 -147.2(3) . . . . ?
C16 N2 C17B C2B 157.2(3) . . . . ?
C17 N2 C16 C15 -164.8(2) . . . . ?
C17B N2 C16 C15 163.0(3) . . . . ?
C18 O3 C5 C4 -177.40(13) . . . . ?
C18 O3 C5 C6 2.1(2) . . . . ?
C19 N3 C20 C21 -178.30(14) . . . . ?
C19 N3 C23 C22 177.75(15) . . . . ?
C20 N3 C19 C18 74.08(18) . . . . ?
C20 N3 C23 C22 -58.9(2) . . . . ?
C21 O7 C22 C23 -56.6(2) . . . . ?
C22 O7 C21 C20 57.3(2) . . . . ?
C23 N3 C19 C18 -165.90(14) . . . . ?
C23 N3 C20 C21 59.74(19) . . . . ?
C24 O5 C7 C6 179.35(13) . . . . ?
C24 O5 C7 C8 -1.1(2) . . . . ?
C25 N5 C26 C27 -177.93(13) . . . . ?
C25 N5 C29 C28 179.44(13) . . . . ?
C26 N5 C25 C24 -76.10(16) . . . . ?
C26 N5 C29 C28 58.00(16) . . . . ?
C27 O9 C28 C29 57.67(19) . . . . ?
C28 O9 C27 C26 -58.36(19) . . . . ?
C29 N5 C25 C24 164.75(13) . . . . ?
C29 N5 C26 C27 -58.27(16) . . . . ?
C30 O4 C14 C13 -5.7(2) . . . . ?
C30 O4 C14 C15 175.58(13) . . . . ?
C31 N4 C32 C33 -174.65(16) . . . . ?
C31 N4 C35 C34 176.99(15) . . . . ?
C32 N4 C31 C30 -81.14(18) . . . . ?
C32 N4 C35 C34 54.7(2) . . . . ?
C33 O8 C34 C35 60.2(2) . . . . ?
C34 O8 C33 C32 -59.0(2) . . . . ?
C35 N4 C31 C30 158.48(14) . . . . ?
C35 N4 C32 C33 -54.0(2) . . . . ?
C36 O6 C12 C11 8.6(2) . . . . ?
C36 O6 C12 C13 -171.68(15) . . . . ?
C37 N7 C38A C39A -179.0(8) . . . . ?
C37 N7 C41A C40A -180.0(9) . . . . ?
C37 N7A C38B C39B 175.8(5) . . . . ?
C37 N7A C41B C40B -173.9(5) . . . . ?
C38A N7 C37 C36 -94.5(10) . . . . ?
C38A N7 C41A C40A 61.4(11) . . . . ?
C39A O11 C40A C41A 66.5(11) . . . . ?
C40A O11 C39A C38A -66.1(13) . . . . ?
C41A N7 C37 C36 147.8(8) . . . . ?
C41A N7 C38A C39A -59.0(11) . . . . ?
